data_7132826
loop_
_publ_author_name
'Samanta, Arup'
'Behera, Prativa'
'Chaubey, Amit'
'Mondal, Avijit'
'Pal, Debjyoti'
'Mohar, Kailash'
'Roy, Lisa'
'Srimani, Dipankar'

_publ_section_title
;
 Experimental and theoretical insights for designing Zn<sup>2+</sup>
 complexes to trigger chemo-selective hetero-coupling of alcohols.
;
_journal_issue 30
_journal_name_full 'Chemical communications (Cambridge, England)'
_journal_page_first 4056
_journal_page_last 4059
_journal_paper_doi 10.1039/d4cc00864b
_journal_volume 60
_journal_year 2024
_chemical_formula_sum 'C14 H17 Br2 N3 S Zn'
_chemical_formula_weight 484.55
_space_group_crystal_system triclinic
_space_group_IT_number 2
_space_group_name_Hall '-P 1'
_space_group_name_H-M_alt 'P -1'
_atom_sites_solution_hydrogens mixed
_audit_creation_method SHELXL-2019/1
_audit_update_record
;
2024-01-24 deposited with the CCDC.	2024-03-11 downloaded from the CCDC.
;
_cell_angle_alpha 75.796(2)
_cell_angle_beta 74.568(2)
_cell_angle_gamma 76.283(2)
_cell_formula_units_Z 2
_cell_length_a 7.8520(4)
_cell_length_b 10.8828(6)
_cell_length_c 11.3769(6)
_cell_measurement_reflns_used 9920
_cell_measurement_temperature 299(2)
_cell_measurement_theta_max 26.29
_cell_measurement_theta_min 2.74
_cell_volume 892.99(8)
_computing_structure_refinement 'SHELXL-2019/1 (Sheldrick, 2019)'
_diffrn_ambient_temperature 299(2)
_diffrn_measured_fraction_theta_full 0.995
_diffrn_measured_fraction_theta_max 0.995
_diffrn_measurement_device_type 'Bruker APEX-II CCD'
_diffrn_measurement_method '\f and \w scans'
_diffrn_radiation_type MoK\a
_diffrn_radiation_wavelength 0.71073
_diffrn_reflns_av_R_equivalents 0.0383
_diffrn_reflns_av_unetI/netI 0.0252
_diffrn_reflns_Laue_measured_fraction_full 0.995
_diffrn_reflns_Laue_measured_fraction_max 0.995
_diffrn_reflns_limit_h_max 9
_diffrn_reflns_limit_h_min -9
_diffrn_reflns_limit_k_max 12
_diffrn_reflns_limit_k_min -12
_diffrn_reflns_limit_l_max 13
_diffrn_reflns_limit_l_min -13
_diffrn_reflns_number 19260
_diffrn_reflns_point_group_measured_fraction_full 0.995
_diffrn_reflns_point_group_measured_fraction_max 0.995
_diffrn_reflns_theta_full 25.000
_diffrn_reflns_theta_max 25.000
_diffrn_reflns_theta_min 1.964
_exptl_absorpt_coefficient_mu 5.963
_exptl_absorpt_correction_type none
_exptl_crystal_colour 'Pale Yellow'
_exptl_crystal_density_diffrn 1.802
_exptl_crystal_description Block
_exptl_crystal_F_000 476
_refine_diff_density_max 0.933
_refine_diff_density_min -0.486
_refine_diff_density_rms 0.081
_refine_ls_extinction_coef 0.0053(14)
_refine_ls_extinction_expression Fc^*^=kFc[1+0.001xFc^2^\l^3^/sin(2\q)]^-1/4^
_refine_ls_extinction_method 'SHELXL-2019/1 (Sheldrick 2019)'
_refine_ls_goodness_of_fit_ref 1.094
_refine_ls_hydrogen_treatment mixed
_refine_ls_matrix_type full
_refine_ls_number_parameters 198
_refine_ls_number_reflns 3126
_refine_ls_number_restraints 5
_refine_ls_restrained_S_all 1.108
_refine_ls_R_factor_all 0.0377
_refine_ls_R_factor_gt 0.0336
_refine_ls_shift/su_max 0.001
_refine_ls_shift/su_mean 0.000
_refine_ls_structure_factor_coef Fsqd
_refine_ls_weighting_details 'w=1/[\s^2^(Fo^2^)+(0.0344P)^2^+1.6222P] where P=(Fo^2^+2Fc^2^)/3'
_refine_ls_weighting_scheme calc
_refine_ls_wR_factor_gt 0.0851
_refine_ls_wR_factor_ref 0.0877
_reflns_Friedel_coverage 0.000
_reflns_number_gt 2831
_reflns_number_total 3126
_reflns_threshold_expression 'I > 2\s(I)'
_cod_data_source_file d4cc00864b2.cif
_cod_data_source_block AS_Z_4_0m_a
_cod_depositor_comments 'Adding full bibliography for 7132825--7132828.cif.'
_cod_database_code 7132826
_shelx_shelxl_version_number 2019/1
_shelx_space_group_comment
;
The symmetry employed for this shelxl refinement is uniquely defined
by the following loop, which should always be used as a source of
symmetry information in preference to the above space-group names.
They are only intended as comments.
;

loop_
_space_group_symop_operation_xyz
'x, y, z'
'-x, -y, -z'

loop_
_atom_site_label
_atom_site_type_symbol
_atom_site_fract_x
_atom_site_fract_y
_atom_site_fract_z
_atom_site_U_iso_or_equiv
_atom_site_adp_type
_atom_site_occupancy
_atom_site_site_symmetry_order
_atom_site_calc_flag
_atom_site_refinement_flags_posn
_atom_site_refinement_flags_adp
_atom_site_refinement_flags_occupancy
_atom_site_disorder_assembly
_atom_site_disorder_group
Br1 Br 1.03527(6) 0.71011(4) 0.47626(4) 0.05234(17) Uani 1 1 d . . . . .
Br2 Br 1.03139(6) 0.74297(5) 0.82472(4) 0.06059(18) Uani 1 1 d . . . . .
Zn1 Zn 0.87719(6) 0.74938(4) 0.67343(4) 0.04074(17) Uani 1 1 d . . . . .
S1 S 0.63585(19) 0.35131(13) 0.95416(12) 0.0637(3) Uani 1 1 d D . . . .
N3 N 0.6529(4) 0.6538(3) 0.7376(3) 0.0410(7) Uani 1 1 d . . . . .
H1A H 0.623(6) 0.630(5) 0.827(5) 0.062 Uiso 1 1 d . U . . .
N2 N 0.5036(4) 0.7462(3) 0.7050(4) 0.0452(8) Uani 1 1 d . . . . .
H1 H 0.398(7) 0.728(5) 0.738(5) 0.068 Uiso 1 1 d . U . . .
N1 N 0.6761(4) 0.9043(3) 0.6633(3) 0.0404(7) Uani 1 1 d . . . . .
C5 C 0.5146(5) 0.8750(4) 0.6815(3) 0.0375(8) Uani 1 1 d . . . . .
C7 C 0.5129(5) 0.4697(4) 0.7393(4) 0.0422(9) Uani 1 1 d . . . . .
C6 C 0.6729(6) 0.5365(4) 0.6935(4) 0.0511(11) Uani 1 1 d . . . . .
H00A H 0.776208 0.476772 0.718174 0.061 Uiso 1 1 calc R U . . .
H00B H 0.698471 0.556344 0.603398 0.061 Uiso 1 1 calc R U . . .
C4 C 0.3618(6) 0.9705(4) 0.6722(4) 0.0504(10) Uani 1 1 d . . . . .
H00C H 0.249720 0.948959 0.684789 0.061 Uiso 1 1 calc R U . . .
C12 C 0.4841(6) 0.3853(4) 0.8537(4) 0.0474(10) Uani 1 1 d . . . . .
C8 C 0.3888(6) 0.4935(4) 0.6661(5) 0.0536(11) Uani 1 1 d . . . . .
H00D H 0.406046 0.550124 0.589912 0.064 Uiso 1 1 calc R U . . .
C1 C 0.6922(6) 1.0298(4) 0.6347(4) 0.0530(11) Uani 1 1 d . . . . .
H00E H 0.805363 1.050007 0.621079 0.064 Uiso 1 1 calc R U . . .
C3 C 0.3817(7) 1.0962(4) 0.6441(5) 0.0586(12) Uani 1 1 d . . . . .
H00F H 0.282083 1.161626 0.637586 0.070 Uiso 1 1 calc R U . . .
C9 C 0.2404(6) 0.4352(5) 0.7035(5) 0.0620(13) Uani 1 1 d . . . . .
H00G H 0.160640 0.450355 0.651813 0.074 Uiso 1 1 calc R U . . .
C2 C 0.5493(7) 1.1271(4) 0.6252(5) 0.0621(13) Uani 1 1 d . . . . .
H00H H 0.563568 1.212646 0.606439 0.075 Uiso 1 1 calc R U . . .
C11 C 0.3301(7) 0.3304(5) 0.8924(5) 0.0651(13) Uani 1 1 d . . . . .
H00I H 0.308080 0.276756 0.970055 0.078 Uiso 1 1 calc R U . . .
C10 C 0.2108(7) 0.3547(5) 0.8174(6) 0.0723(15) Uani 1 1 d . . . . .
H00J H 0.109490 0.316520 0.843665 0.087 Uiso 1 1 calc R U . . .
C13 C 0.7733(11) 0.2004(7) 0.9149(9) 0.124(3) Uani 1 1 d D . . . .
H00K H 0.815184 0.212575 0.825312 0.149 Uiso 1 1 calc R U . . .
H00L H 0.878130 0.180647 0.950652 0.149 Uiso 1 1 calc R U . . .
C14 C 0.6835(15) 0.0917(9) 0.9567(10) 0.158(4) Uani 1 1 d D . . . .
H00M H 0.632414 0.082844 1.044270 0.237 Uiso 1 1 calc R U . . .
H00N H 0.768295 0.014822 0.940766 0.237 Uiso 1 1 calc R U . . .
H00O H 0.589660 0.104641 0.912912 0.237 Uiso 1 1 calc R U . . .

loop_
_atom_site_aniso_label
_atom_site_aniso_U_11
_atom_site_aniso_U_22
_atom_site_aniso_U_33
_atom_site_aniso_U_23
_atom_site_aniso_U_13
_atom_site_aniso_U_12
Br1 0.0464(3) 0.0548(3) 0.0529(3) -0.0122(2) -0.00431(19) -0.0095(2)
Br2 0.0411(3) 0.0893(4) 0.0601(3) -0.0234(3) -0.0121(2) -0.0183(2)
Zn1 0.0326(3) 0.0385(3) 0.0527(3) -0.0086(2) -0.0089(2) -0.01042(19)
S1 0.0758(8) 0.0698(8) 0.0553(7) -0.0126(6) -0.0207(6) -0.0246(7)
N3 0.0348(17) 0.0352(18) 0.053(2) -0.0073(15) -0.0073(15) -0.0093(14)
N2 0.0293(16) 0.0378(19) 0.068(2) -0.0077(16) -0.0093(16) -0.0093(14)
N1 0.0377(17) 0.0345(18) 0.0504(19) -0.0074(14) -0.0106(14) -0.0092(14)
C5 0.039(2) 0.036(2) 0.040(2) -0.0109(16) -0.0080(16) -0.0069(16)
C7 0.040(2) 0.032(2) 0.055(2) -0.0142(18) -0.0034(18) -0.0108(16)
C6 0.042(2) 0.040(2) 0.069(3) -0.010(2) -0.003(2) -0.0149(18)
C4 0.041(2) 0.049(3) 0.063(3) -0.015(2) -0.016(2) -0.0036(19)
C12 0.048(2) 0.050(2) 0.049(2) -0.0157(19) -0.0029(19) -0.0190(19)
C8 0.055(3) 0.044(2) 0.062(3) -0.007(2) -0.015(2) -0.008(2)
C1 0.057(3) 0.036(2) 0.072(3) -0.009(2) -0.018(2) -0.016(2)
C3 0.061(3) 0.042(3) 0.074(3) -0.015(2) -0.028(2) 0.007(2)
C9 0.053(3) 0.057(3) 0.090(4) -0.027(3) -0.028(3) -0.009(2)
C2 0.072(3) 0.033(2) 0.086(4) -0.008(2) -0.030(3) -0.008(2)
C11 0.061(3) 0.070(3) 0.063(3) -0.001(2) -0.002(2) -0.033(3)
C10 0.053(3) 0.072(4) 0.099(4) -0.013(3) -0.011(3) -0.035(3)
C13 0.114(6) 0.132(7) 0.143(7) -0.007(6) -0.074(6) -0.020(5)
C14 0.204(11) 0.126(8) 0.157(9) 0.013(7) -0.084(9) -0.045(8)

loop_
_atom_type_symbol
_atom_type_description
_atom_type_scat_dispersion_real
_atom_type_scat_dispersion_imag
_atom_type_scat_source
C C 0.0033 0.0016 'International Tables Vol C Tables 4.2.6.8 and 6.1.1.4'
H H 0.0000 0.0000 'International Tables Vol C Tables 4.2.6.8 and 6.1.1.4'
Br Br -0.2901 2.4595 'International Tables Vol C Tables 4.2.6.8 and 6.1.1.4'
N N 0.0061 0.0033 'International Tables Vol C Tables 4.2.6.8 and 6.1.1.4'
S S 0.1246 0.1234 'International Tables Vol C Tables 4.2.6.8 and 6.1.1.4'
Zn Zn 0.2839 1.4301 'International Tables Vol C Tables 4.2.6.8 and 6.1.1.4'

loop_
_geom_angle_atom_site_label_1
_geom_angle_atom_site_label_2
_geom_angle_atom_site_label_3
_geom_angle
_geom_angle_site_symmetry_1
_geom_angle_site_symmetry_3
_geom_angle_publ_flag
N1 Zn1 N3 80.53(12) . . ?
N1 Zn1 Br2 111.97(10) . . ?
N3 Zn1 Br2 114.96(10) . . ?
N1 Zn1 Br1 112.02(10) . . ?
N3 Zn1 Br1 110.17(10) . . ?
Br2 Zn1 Br1 120.41(2) . . ?
C12 S1 C13 100.5(3) . . ?
N2 N3 C6 111.6(3) . . ?
N2 N3 Zn1 106.2(2) . . ?
C6 N3 Zn1 116.0(2) . . ?
C5 N2 N3 118.0(3) . . ?
C5 N1 C1 119.0(3) . . ?
C5 N1 Zn1 114.1(3) . . ?
C1 N1 Zn1 126.8(3) . . ?
N1 C5 N2 117.7(3) . . ?
N1 C5 C4 121.6(4) . . ?
N2 C5 C4 120.6(4) . . ?
C8 C7 C12 118.5(4) . . ?
C8 C7 C6 119.2(4) . . ?
C12 C7 C6 122.3(4) . . ?
N3 C6 C7 115.6(3) . . ?
C3 C4 C5 118.2(4) . . ?
C7 C12 C11 119.4(4) . . ?
C7 C12 S1 121.2(3) . . ?
C11 C12 S1 119.3(4) . . ?
C9 C8 C7 121.5(4) . . ?
N1 C1 C2 122.3(4) . . ?
C4 C3 C2 120.4(4) . . ?
C10 C9 C8 119.6(5) . . ?
C1 C2 C3 118.5(4) . . ?
C10 C11 C12 120.7(5) . . ?
C11 C10 C9 120.2(4) . . ?
C14 C13 S1 114.8(7) . . ?

loop_
_geom_bond_atom_site_label_1
_geom_bond_atom_site_label_2
_geom_bond_distance
_geom_bond_site_symmetry_2
_geom_bond_publ_flag
Br1 Zn1 2.3436(6) . ?
Br2 Zn1 2.3332(6) . ?
Zn1 N1 2.022(3) . ?
Zn1 N3 2.128(3) . ?
S1 C12 1.780(5) . ?
S1 C13 1.823(8) . ?
N3 N2 1.419(5) . ?
N3 C6 1.444(5) . ?
N2 C5 1.380(5) . ?
N1 C5 1.331(5) . ?
N1 C1 1.352(5) . ?
C5 C4 1.398(6) . ?
C7 C8 1.384(6) . ?
C7 C12 1.394(6) . ?
C7 C6 1.509(5) . ?
C4 C3 1.363(6) . ?
C12 C11 1.394(6) . ?
C8 C9 1.376(7) . ?
C1 C2 1.355(6) . ?
C3 C2 1.383(7) . ?
C9 C10 1.370(8) . ?
C11 C10 1.368(7) . ?
C13 C14 1.437(8) . ?
